data_7212243
loop_
_publ_author_name
'Lin, Qi-Pu'
'Zhang, Jian'
'Cao, Xin-Yi'
'Yao, Yuan-Gen'
'Li, Zhao-Ji'
'Zhang, Lei'
'Zhou, Zhang-Feng'

_publ_section_title
;
 Canted antiferromagnetic behaviours in isostructural Co(ii) and Ni(ii)
 frameworks with helical lvt topology
;
_journal_issue 10
_journal_name_full CrystEngComm
_journal_page_first 2938
_journal_paper_doi 10.1039/b923235d
_journal_volume 12
_journal_year 2010
_chemical_formula_moiety 'C12 H10 Co N8 O2, H2 O'
_chemical_formula_sum 'C12 H12 Co N8 O3'
_chemical_formula_weight 375.23
_chemical_name_systematic
;
?
;
_space_group_IT_number 88
_symmetry_cell_setting tetragonal
_symmetry_space_group_name_Hall '-I 4ad'
_symmetry_space_group_name_H-M 'I 41/a :2'
_atom_sites_solution_hydrogens geom
_atom_sites_solution_primary direct
_atom_sites_solution_secondary difmap
_audit_creation_method SHELXL-97
_cell_angle_alpha 90.00
_cell_angle_beta 90.00
_cell_angle_gamma 90.00
_cell_formula_units_Z 8
_cell_length_a 15.6671(2)
_cell_length_b 15.6671(2)
_cell_length_c 12.6333(2)
_cell_measurement_reflns_used 5922
_cell_measurement_temperature 293(2)
_cell_measurement_theta_max 25.67
_cell_measurement_theta_min 2.60
_cell_volume 3100.94(7)
_computing_cell_refinement 'Siemens SMART & SAINT'
_computing_data_collection 'Siemens SMART'
_computing_data_reduction 'Siemens XPREP'
_computing_molecular_graphics 'Bruker SHELXTL'
_computing_publication_material 'Bruker SHELXTL'
_computing_structure_refinement 'Siemens SHELXTL'
_computing_structure_solution 'Siemens SHELXTL'
_diffrn_ambient_temperature 293(2)
_diffrn_measured_fraction_theta_full 0.995
_diffrn_measured_fraction_theta_max 0.995
_diffrn_measurement_device_type 'Siemens SMART CCD'
_diffrn_measurement_method 'phi and omega scans'
_diffrn_radiation_monochromator graphite
_diffrn_radiation_source 'fine-focus sealed tube'
_diffrn_radiation_type MoK\a
_diffrn_radiation_wavelength 0.71073
_diffrn_reflns_av_R_equivalents 0.0307
_diffrn_reflns_av_sigmaI/netI 0.0186
_diffrn_reflns_limit_h_max 18
_diffrn_reflns_limit_h_min -19
_diffrn_reflns_limit_k_max 18
_diffrn_reflns_limit_k_min -19
_diffrn_reflns_limit_l_max 8
_diffrn_reflns_limit_l_min -15
_diffrn_reflns_number 8265
_diffrn_reflns_theta_full 25.67
_diffrn_reflns_theta_max 25.67
_diffrn_reflns_theta_min 2.60
_diffrn_standards_decay_% none
_diffrn_standards_interval_count none
_diffrn_standards_interval_time none
_diffrn_standards_number none
_exptl_absorpt_coefficient_mu 1.138
_exptl_absorpt_correction_T_max 0.892
_exptl_absorpt_correction_T_min 0.804
_exptl_absorpt_correction_type empirical
_exptl_absorpt_process_details 'SADABS (Sheldrick, 1996)'
_exptl_crystal_colour brown
_exptl_crystal_density_diffrn 1.607
_exptl_crystal_density_method 'not measured'
_exptl_crystal_description prism
_exptl_crystal_F_000 1528.0
_exptl_crystal_size_max .22
_exptl_crystal_size_mid .16
_exptl_crystal_size_min .10
_refine_diff_density_max 0.607
_refine_diff_density_min -0.953
_refine_diff_density_rms 0.066
_refine_ls_extinction_method none
_refine_ls_goodness_of_fit_ref 1.003
_refine_ls_hydrogen_treatment constr
_refine_ls_matrix_type full
_refine_ls_number_parameters 112
_refine_ls_number_reflns 1476
_refine_ls_number_restraints 6
_refine_ls_restrained_S_all 1.005
_refine_ls_R_factor_all 0.0459
_refine_ls_R_factor_gt 0.0416
_refine_ls_shift/su_max 0.000
_refine_ls_shift/su_mean 0.000
_refine_ls_structure_factor_coef Fsqd
_refine_ls_weighting_details 'calc w=1/[\s^2^(Fo^2^)+(0.0248P)^2^+18.6529P] where P=(Fo^2^+2Fc^2^)/3'
_refine_ls_weighting_scheme calc
_refine_ls_wR_factor_gt 0.0899
_refine_ls_wR_factor_ref 0.0921
_reflns_number_gt 1372
_reflns_number_total 1476
_reflns_threshold_expression >2sigma(I)
_cod_data_source_file b923235d.txt
_cod_data_source_block a
_cod_depositor_comments
;
The following automatic conversions were performed:

'_symmetry_cell_setting' value 'Tetragonal' changed to 'tetragonal'
according to /home/saulius/struct/CIF-dictionaries/cif_core.dic
dictionary named 'cif_core.dic' version 2.4.2 from 2011-04-26.

Automatic conversion script
Id: cif_fix_values 1891 2012-01-12 08:04:46Z andrius 
;
_cod_original_cell_volume 3100.95(7)
_cod_original_sg_symbol_H-M I4(1)/a
_cod_database_code 7212243

loop_
_symmetry_equiv_pos_as_xyz
'x, y, z'
'-y+3/4, x+1/4, z+1/4'
'-x+1/2, -y, z+1/2'
'y+3/4, -x+3/4, z+3/4'
'x+1/2, y+1/2, z+1/2'
'-y+5/4, x+3/4, z+3/4'
'-x+1, -y+1/2, z+1'
'y+5/4, -x+5/4, z+5/4'
'-x, -y, -z'
'y-3/4, -x-1/4, -z-1/4'
'x-1/2, y, -z-1/2'
'-y-3/4, x-3/4, -z-3/4'
'-x+1/2, -y+1/2, -z+1/2'
'y-1/4, -x+1/4, -z+1/4'
'x, y+1/2, -z'
'-y-1/4, x-1/4, -z-1/4'

loop_
_atom_site_label
_atom_site_type_symbol
_atom_site_fract_x
_atom_site_fract_y
_atom_site_fract_z
_atom_site_U_iso_or_equiv
_atom_site_adp_type
_atom_site_occupancy
_atom_site_symmetry_multiplicity
_atom_site_calc_flag
_atom_site_refinement_flags
Co1 Co 0.2500 0.2500 0.2500 0.02144(18) Uani 1 2 d S
N1 N 0.17598(15) 0.16923(15) 0.15300(19) 0.0236(5) Uani 1 1 d .
N3 N 0.10511(15) 0.07762(16) 0.0466(2) 0.0271(6) Uani 1 1 d .
N4 N 0.19669(16) 0.09510(18) -0.1079(2) 0.0319(6) Uani 1 1 d .
N8 N 0.21278(15) 0.16648(15) 0.05509(19) 0.0225(5) Uani 1 1 d .
C7 C 0.28731(18) 0.20998(18) 0.0309(2) 0.0253(6) Uani 1 1 d .
C6 C 0.3126(2) 0.1950(2) -0.0737(3) 0.0324(7) Uani 1 1 d .
H6A H 0.3604 0.2228 -0.1005 0.039 Uiso 1 1 calc R
C5 C 0.2672(2) 0.1390(2) -0.1383(3) 0.0336(7) Uani 1 1 d .
C3A C 0.17143(18) 0.11072(18) -0.0095(2) 0.0245(6) Uani 1 1 d .
C2 C 0.11186(19) 0.11559(19) 0.1422(2) 0.0279(7) Uani 1 1 d .
H2A H 0.0737 0.1046 0.1969 0.033 Uiso 1 1 calc R
C51 C 0.2960(3) 0.1229(3) -0.2505(3) 0.0537(11) Uani 1 1 d .
H51A H 0.3037 0.0627 -0.2612 0.081 Uiso 1 1 calc R
H51B H 0.3490 0.1519 -0.2629 0.081 Uiso 1 1 calc R
H51C H 0.2536 0.1439 -0.2988 0.081 Uiso 1 1 calc R
O71 O 0.31975(13) 0.25584(13) 0.10263(17) 0.0286(5) Uani 1 1 d .
O1W O 0.5000 0.2500 0.1805(7) 0.230(6) Uani 1 2 d SU
H1W H 0.4571 0.2600 0.1412 0.346 Uiso 1 1 d R

loop_
_atom_site_aniso_label
_atom_site_aniso_U_11
_atom_site_aniso_U_22
_atom_site_aniso_U_33
_atom_site_aniso_U_23
_atom_site_aniso_U_13
_atom_site_aniso_U_12
Co1 0.0215(3) 0.0179(3) 0.0249(3) -0.0017(2) -0.0069(2) 0.0009(2)
N1 0.0226(12) 0.0250(12) 0.0233(12) -0.0040(10) -0.0022(10) -0.0019(10)
N3 0.0233(13) 0.0300(13) 0.0280(13) -0.0067(11) 0.0019(11) -0.0048(10)
N4 0.0273(14) 0.0384(15) 0.0299(14) -0.0084(12) 0.0003(11) -0.0050(11)
N8 0.0214(12) 0.0241(12) 0.0219(12) -0.0013(10) -0.0024(10) -0.0008(10)
C7 0.0226(14) 0.0229(14) 0.0305(16) 0.0041(12) -0.0023(12) -0.0021(12)
C6 0.0258(16) 0.0395(18) 0.0318(17) 0.0040(14) 0.0016(13) -0.0068(14)
C5 0.0304(17) 0.0414(19) 0.0291(17) -0.0016(14) 0.0011(14) -0.0005(14)
C3A 0.0215(14) 0.0256(15) 0.0265(15) -0.0034(12) -0.0032(12) -0.0012(11)
C2 0.0249(15) 0.0316(16) 0.0271(16) -0.0037(13) 0.0022(13) -0.0038(12)
C51 0.046(2) 0.080(3) 0.035(2) -0.011(2) 0.0089(17) -0.012(2)
O71 0.0257(11) 0.0272(11) 0.0331(12) -0.0011(9) -0.0041(9) -0.0074(9)
O1W 0.054(4) 0.51(2) 0.124(7) 0.000 0.000 -0.026(7)

loop_
_atom_type_symbol
_atom_type_description
_atom_type_scat_dispersion_real
_atom_type_scat_dispersion_imag
_atom_type_scat_source
C C 0.0033 0.0016 'International Tables Vol C Tables 4.2.6.8 and 6.1.1.4'
H H 0.0000 0.0000 'International Tables Vol C Tables 4.2.6.8 and 6.1.1.4'
Co Co 0.3494 0.9721 'International Tables Vol C Tables 4.2.6.8 and 6.1.1.4'
N N 0.0061 0.0033 'International Tables Vol C Tables 4.2.6.8 and 6.1.1.4'
O O 0.0106 0.0060 'International Tables Vol C Tables 4.2.6.8 and 6.1.1.4'

loop_
_geom_angle_atom_site_label_1
_geom_angle_atom_site_label_2
_geom_angle_atom_site_label_3
_geom_angle
_geom_angle_site_symmetry_1
_geom_angle_site_symmetry_3
N1 Co1 N1 180.00(10) 13 .
N1 Co1 N3 89.39(9) 13 8_444
N1 Co1 N3 90.61(9) . 8_444
N1 Co1 N3 90.61(9) 13 12_666
N1 Co1 N3 89.39(9) . 12_666
N3 Co1 N3 180.0 8_444 12_666
N1 Co1 O71 101.37(8) 13 .
N1 Co1 O71 78.63(8) . .
N3 Co1 O71 88.98(9) 8_444 .
N3 Co1 O71 91.02(9) 12_666 .
N1 Co1 O71 78.63(8) 13 13
N1 Co1 O71 101.37(8) . 13
N3 Co1 O71 91.02(9) 8_444 13
N3 Co1 O71 88.98(9) 12_666 13
O71 Co1 O71 180.0 . 13
C2 N1 N8 102.0(2) . .
C2 N1 Co1 149.6(2) . .
N8 N1 Co1 108.25(16) . .
C2 N3 C3A 103.8(2) . .
C2 N3 Co1 124.0(2) . 6_444
C3A N3 Co1 131.6(2) . 6_444
C3A N4 C5 114.5(3) . .
C3A N8 N1 111.3(2) . .
C3A N8 C7 125.8(3) . .
N1 N8 C7 122.7(2) . .
O71 C7 N8 117.4(3) . .
O71 C7 C6 131.2(3) . .
N8 C7 C6 111.3(3) . .
C5 C6 C7 120.9(3) . .
C5 C6 H6A 119.5 . .
C7 C6 H6A 119.5 . .
N4 C5 C6 124.7(3) . .
N4 C5 C51 115.2(3) . .
C6 C5 C51 120.1(3) . .
N4 C3A N8 122.6(3) . .
N4 C3A N3 130.2(3) . .
N8 C3A N3 107.2(3) . .
N1 C2 N3 115.7(3) . .
N1 C2 H2A 122.2 . .
N3 C2 H2A 122.2 . .
C5 C51 H51A 109.5 . .
C5 C51 H51B 109.5 . .
H51A C51 H51B 109.5 . .
C5 C51 H51C 109.5 . .
H51A C51 H51C 109.5 . .
H51B C51 H51C 109.5 . .
C7 O71 Co1 112.99(18) . .

loop_
_geom_bond_atom_site_label_1
_geom_bond_atom_site_label_2
_geom_bond_distance
_geom_bond_site_symmetry_2
Co1 N1 2.109(2) 13
Co1 N1 2.109(2) .
Co1 N3 2.130(2) 8_444
Co1 N3 2.130(2) 12_666
Co1 O71 2.161(2) .
Co1 O71 2.161(2) 13
N1 C2 1.317(4) .
N1 N8 1.365(3) .
N3 C2 1.351(4) .
N3 C3A 1.360(4) .
N3 Co1 2.130(2) 6_444
N4 C3A 1.328(4) .
N4 C5 1.356(4) .
N8 C3A 1.360(4) .
N8 C7 1.386(4) .
C7 O71 1.263(4) .
C7 C6 1.400(4) .
C6 C5 1.394(5) .
C6 H6A 0.9300 .
C5 C51 1.508(5) .
C2 H2A 0.9300 .
C51 H51A 0.9600 .
C51 H51B 0.9600 .
C51 H51C 0.9600 .
O1W H1W 0.8500 .

loop_
_geom_hbond_atom_site_label_D
_geom_hbond_atom_site_label_H
_geom_hbond_atom_site_label_A
_geom_hbond_distance_DH
_geom_hbond_distance_HA
_geom_hbond_distance_DA
_geom_hbond_angle_DHA
O1W H1W O71 0.85 2.21 2.992(3) 153.4
